data_4300050
loop_
_publ_author_name
'Fran\,coise Arnaud-Neu'
'Saowarux Fuangswasdi'
'Beatrice Maubert'
'Jane Nelson'
'Vickie McKee'

_publ_section_title
;
Binding Properties of Octaaminocryptands
;
_journal_name_full 'Inorganic Chemistry'
_journal_page_first 573
_journal_page_last 579
_journal_paper_doi 10.1021/ic9905704
_journal_volume 39
_journal_year 2000
_chemical_formula_sum 'C30 H50 N8 O4'
_chemical_formula_weight 586.78
_space_group_IT_number 148
_symmetry_cell_setting rhombohedral
_symmetry_space_group_name_Hall '-R 3'
_symmetry_space_group_name_H-M 'R -3 :H'
_atom_sites_solution_hydrogens geom
_atom_sites_solution_primary direct
_atom_sites_solution_secondary difmap
_audit_creation_method SHELXL
_cell_angle_alpha 90.00
_cell_angle_beta 90.00
_cell_angle_gamma 120.00
_cell_formula_units_Z 6
_cell_length_a 14.6450(10)
_cell_length_b 14.6450(10)
_cell_length_c 25.530(4)
_cell_measurement_reflns_used 36
_cell_measurement_temperature 293(2)
_cell_measurement_theta_max 12.5
_cell_measurement_theta_min 5
_cell_volume 4742.0(9)
_computing_structure_refinement 'SHELXL-93 (Sheldrick, 1993)'
_computing_structure_solution 'SHELXS-86 (Sheldrick, 1990)'
_diffrn_ambient_temperature 293(2)
_diffrn_radiation_monochromator graphite
_diffrn_radiation_source 'fine-focus sealed tube'
_diffrn_radiation_type MoK\a
_diffrn_radiation_wavelength 0.71073
_diffrn_reflns_av_R_equivalents 0.0214
_diffrn_reflns_av_sigmaI/netI 0.0226
_diffrn_reflns_limit_h_max 16
_diffrn_reflns_limit_h_min -1
_diffrn_reflns_limit_k_max 1
_diffrn_reflns_limit_k_min -17
_diffrn_reflns_limit_l_max 30
_diffrn_reflns_limit_l_min -1
_diffrn_reflns_number 2374
_diffrn_reflns_theta_max 24.98
_diffrn_reflns_theta_min 2.26
_diffrn_standards_decay_% 0
_exptl_absorpt_coefficient_mu 0.084
_exptl_absorpt_correction_type none
_exptl_crystal_colour colourless
_exptl_crystal_density_diffrn 1.233
_exptl_crystal_description block
_exptl_crystal_F_000 1908
_exptl_crystal_size_max 0.93
_exptl_crystal_size_mid 0.45
_exptl_crystal_size_min 0.33
_refine_diff_density_max 0.260
_refine_diff_density_min -0.210
_refine_diff_density_rms 0.039
_refine_ls_extinction_method none
_refine_ls_goodness_of_fit_all 1.050
_refine_ls_goodness_of_fit_obs 1.073
_refine_ls_matrix_type full
_refine_ls_number_parameters 141
_refine_ls_number_reflns 1859
_refine_ls_number_restraints 0
_refine_ls_restrained_S_all 1.050
_refine_ls_restrained_S_obs 1.073
_refine_ls_R_factor_all 0.0471
_refine_ls_R_factor_obs 0.0371
_refine_ls_shift/esd_max 0.000
_refine_ls_shift/esd_mean 0.000
_refine_ls_structure_factor_coef Fsqd
_refine_ls_weighting_details 'w=1/[\s^2^(Fo^2^)+(0.0429P)^2^+6.0320P] where P=(Fo^2^+2Fc^2^)/3'
_refine_ls_weighting_scheme calc
_refine_ls_wR_factor_all 0.0947
_refine_ls_wR_factor_obs 0.0884
_reflns_number_observed 1571
_reflns_number_total 1859
_reflns_observed_criterion >2sigma(I)
_cod_depositor_comments
;
The following automatic conversions were performed:

'_refine_ls_weighting_scheme' value 'calc
w=1/[\s^2^(Fo^2^)+(0.0429P)^2^+6.0320P] where P=(Fo^2^+2Fc^2^)/3' was
changed to 'calc'. New tag '_refine_ls_weighting_details' was
created. The value of the new tag was set to
'w=1/[\s^2^(Fo^2^)+(0.0429P)^2^+6.0320P] where P=(Fo^2^+2Fc^2^)/3'.

Automatic conversion script
Id: cif_fix_values 3143 2015-03-26 13:38:13Z robertas 
;
_cod_original_sg_symbol_H-M 'R -3'
_cod_database_code 4300050

loop_
_symmetry_equiv_pos_as_xyz
'x, y, z'
'-y, x-y, z'
'-x+y, -x, z'
'x+2/3, y+1/3, z+1/3'
'-y+2/3, x-y+1/3, z+1/3'
'-x+y+2/3, -x+1/3, z+1/3'
'x+1/3, y+2/3, z+2/3'
'-y+1/3, x-y+2/3, z+2/3'
'-x+y+1/3, -x+2/3, z+2/3'
'-x, -y, -z'
'y, -x+y, -z'
'x-y, x, -z'
'-x+2/3, -y+1/3, -z+1/3'
'y+2/3, -x+y+1/3, -z+1/3'
'x-y+2/3, x+1/3, -z+1/3'
'-x+1/3, -y+2/3, -z+2/3'
'y+1/3, -x+y+2/3, -z+2/3'
'x-y+1/3, x+2/3, -z+2/3'

loop_
_atom_site_aniso_label
_atom_site_aniso_U_11
_atom_site_aniso_U_22
_atom_site_aniso_U_33
_atom_site_aniso_U_23
_atom_site_aniso_U_13
_atom_site_aniso_U_12
N1 0.0190(7) 0.0190(7) 0.0223(11) 0.000 0.000 0.0095(3)
C1 0.0208(8) 0.0219(8) 0.0225(8) -0.0013(6) 0.0011(6) 0.0109(7)
C2 0.0211(8) 0.0234(8) 0.0315(9) -0.0026(6) 0.0012(6) 0.0109(7)
N3 0.0208(7) 0.0208(7) 0.0223(7) -0.0013(5) 0.0000(5) 0.0105(6)
C3 0.0202(8) 0.0217(8) 0.0225(8) -0.0002(6) 0.0026(6) 0.0073(6)
C4 0.0170(7) 0.0174(7) 0.0203(7) 0.0001(6) -0.0002(6) 0.0045(6)
C5 0.0198(8) 0.0243(8) 0.0241(8) 0.0013(6) -0.0012(6) 0.0096(6)
C6 0.0210(8) 0.0228(8) 0.0268(8) -0.0038(6) 0.0025(6) 0.0108(7)
C7 0.0175(7) 0.0173(7) 0.0227(8) -0.0037(6) 0.0032(6) 0.0058(6)
O1 0.0220(6) 0.0211(5) 0.0211(5) -0.0019(4) 0.0015(4) 0.0111(5)
C8 0.0198(7) 0.0209(8) 0.0220(8) -0.0033(6) 0.0000(6) 0.0078(6)
N4 0.0194(7) 0.0205(7) 0.0240(7) -0.0015(5) 0.0010(5) 0.0098(6)
C9 0.0205(8) 0.0233(8) 0.0276(8) 0.0013(6) 0.0010(6) 0.0116(7)
C10 0.0205(8) 0.0224(8) 0.0234(8) 0.0006(6) -0.0014(6) 0.0110(7)
N2 0.0187(7) 0.0187(7) 0.0220(11) 0.000 0.000 0.0094(3)
O1W 0.057(3) 0.093(4) 0.028(2) -0.002(2) -0.003(2) 0.044(3)

loop_
_atom_site_label
_atom_site_type_symbol
_atom_site_fract_x
_atom_site_fract_y
_atom_site_fract_z
_atom_site_U_iso_or_equiv
_atom_site_thermal_displace_type
_atom_site_occupancy
_atom_site_calc_flag
_atom_site_refinement_flags
_atom_site_disorder_group
N1 N 0.6667 0.3333 0.23660(8) 0.0201(5) Uani 1 d S .
C1 C 0.55601(11) 0.27877(11) 0.25393(6) 0.0216(3) Uani 1 d . .
H1A H 0.52188(11) 0.31608(11) 0.24039(6) 0.026 Uiso 1 calc R .
H1B H 0.55406(11) 0.28099(11) 0.29187(6) 0.026 Uiso 1 calc R .
C2 C 0.49446(12) 0.16438(12) 0.23607(6) 0.0254(4) Uani 1 d . .
H2A H 0.51493(12) 0.15839(12) 0.20067(6) 0.030 Uiso 1 calc R .
H2B H 0.51008(12) 0.12089(12) 0.25882(6) 0.030 Uiso 1 calc R .
N3 N 0.38128(10) 0.12805(10) 0.23777(5) 0.0213(3) Uani 1 d . .
H3A H 0.3660(14) 0.1629(14) 0.2137(7) 0.031(5) Uiso 1 d . .
C3 C 0.31662(12) 0.01474(12) 0.22591(6) 0.0229(3) Uani 1 d . .
H3B H 0.24326(12) -0.00337(12) 0.22448(6) 0.027 Uiso 1 calc R .
H3C H 0.32376(12) -0.02473(12) 0.25457(6) 0.027 Uiso 1 calc R .
C4 C 0.34312(11) -0.02004(11) 0.17605(6) 0.0200(3) Uani 1 d . .
C5 C 0.39513(12) -0.07125(12) 0.16511(6) 0.0234(3) Uani 1 d . .
H5 H 0.42349(12) -0.09788(12) 0.18921(6) 0.028 Uiso 1 calc R .
C6 C 0.39878(12) -0.07720(12) 0.10924(6) 0.0236(3) Uani 1 d . .
H6 H 0.42986(12) -0.10865(12) 0.09021(6) 0.028 Uiso 1 calc R .
C7 C 0.34885(11) -0.02881(11) 0.08937(6) 0.0205(3) Uani 1 d . .
O1 O 0.31349(8) 0.00799(8) 0.13003(4) 0.0212(3) Uani 1 d . .
C8 C 0.33013(12) -0.00418(12) 0.03488(6) 0.0219(3) Uani 1 d . .
H8A H 0.34779(12) -0.04401(12) 0.01064(6) 0.026 Uiso 1 calc R .
H8B H 0.25541(12) -0.02913(12) 0.03100(6) 0.026 Uiso 1 calc R .
N4 N 0.38851(10) 0.10702(10) 0.01930(5) 0.0214(3) Uani 1 d . .
H4 H 0.3631(14) 0.1405(14) 0.0361(7) 0.031(5) Uiso 1 d . .
C9 C 0.50161(11) 0.15668(12) 0.02929(6) 0.0235(4) Uani 1 d . .
H9A H 0.52922(11) 0.11549(12) 0.01316(6) 0.028 Uiso 1 calc R .
H9B H 0.51422(11) 0.15930(12) 0.06671(6) 0.028 Uiso 1 calc R .
C10 C 0.55736(11) 0.26766(12) 0.00695(6) 0.0220(3) Uani 1 d . .
H10A H 0.55712(11) 0.26317(12) -0.03097(6) 0.026 Uiso 1 calc R .
H10B H 0.51779(11) 0.30207(12) 0.01648(6) 0.026 Uiso 1 calc R .
N2 N 0.6667 0.3333 0.02483(8) 0.0198(5) Uani 1 d S .
O1W O 0.5877(4) 0.3146(4) 0.1316(2) 0.0565(12) Uani 0.33 d P .

loop_
_atom_type_symbol
_atom_type_description
_atom_type_scat_dispersion_real
_atom_type_scat_dispersion_imag
_atom_type_scat_source
C C 0.0033 0.0016 'International Tables Vol C Tables 4.2.6.8 and 6.1.1.4'
H H 0.0000 0.0000 'International Tables Vol C Tables 4.2.6.8 and 6.1.1.4'
N N 0.0061 0.0033 'International Tables Vol C Tables 4.2.6.8 and 6.1.1.4'
O O 0.0106 0.0060 'International Tables Vol C Tables 4.2.6.8 and 6.1.1.4'

loop_
_geom_angle_atom_site_label_1
_geom_angle_atom_site_label_2
_geom_angle_atom_site_label_3
_geom_angle
_geom_angle_site_symmetry_1
_geom_angle_site_symmetry_3
_geom_angle_publ_flag
C1 N1 C1 111.37(9) 2_655 3_665 ?
C1 N1 C1 111.37(9) 2_655 . ?
C1 N1 C1 111.37(9) 3_665 . ?
N1 C1 C2 113.13(11) . . ?
N3 C2 C1 109.30(12) . . ?
C2 N3 C3 112.09(12) . . ?
N3 C3 C4 115.42(12) . . ?
C5 C4 O1 109.86(13) . . ?
C5 C4 C3 133.39(14) . . ?
O1 C4 C3 116.69(13) . . ?
C4 C5 C6 106.92(14) . . ?
C7 C6 C5 107.26(13) . . ?
C6 C7 O1 109.25(13) . . ?
C6 C7 C8 133.65(13) . . ?
O1 C7 C8 117.02(12) . . ?
C7 O1 C4 106.71(11) . . ?
N4 C8 C7 116.40(12) . . ?
C9 N4 C8 113.08(12) . . ?
N4 C9 C10 109.65(12) . . ?
N2 C10 C9 114.25(12) . . ?
C10 N2 C10 110.79(9) 2_655 . ?
C10 N2 C10 110.79(9) 2_655 3_665 ?
C10 N2 C10 110.79(9) . 3_665 ?
O1W O1W O1W 60.0 2_655 3_665 ?

loop_
_geom_bond_atom_site_label_1
_geom_bond_atom_site_label_2
_geom_bond_distance
_geom_bond_site_symmetry_2
_geom_bond_publ_flag
N1 N2 5.407(3) . ?
N1 O1W 2.876(4) . ?
N2 O1W 2.921(4) . ?
N1 C1 1.472(2) 2_655 ?
N1 C1 1.472(2) 3_665 ?
N1 C1 1.472(2) . ?
C1 C2 1.522(2) . ?
C2 N3 1.466(2) . ?
N3 C3 1.473(2) . ?
C3 C4 1.493(2) . ?
C4 C5 1.339(2) . ?
C4 O1 1.384(2) . ?
C5 C6 1.432(2) . ?
C6 C7 1.346(2) . ?
C7 O1 1.384(2) . ?
C7 C8 1.496(2) . ?
C8 N4 1.466(2) . ?
N4 C9 1.461(2) . ?
C9 C10 1.519(2) . ?
C10 N2 1.468(2) . ?
N2 C10 1.468(2) 2_655 ?
N2 C10 1.468(2) 3_665 ?
O1W O1W 1.811(7) 2_655 ?
O1W O1W 1.811(8) 3_665 ?
